data_7061780
loop_
_publ_author_name
'Goncharova, Irina K.'
'Ulianova, Eva A.'
'Novikov, Roman A.'
'Volodin, Alexander D.'
'Korlyukov, Alexander A.'
'Arzumanyan, Ashot V.'

_publ_section_title
;
 Siloxane-containing derivatives of benzoic acid: chemical transformation
 of the carboxyl group
;
_journal_issue 37
_journal_name_full 'New Journal of Chemistry'
_journal_page_first 18041
_journal_page_last 18047
_journal_paper_doi 10.1039/D2NJ03872B
_journal_volume 46
_journal_year 2022
_chemical_absolute_configuration ad
_chemical_formula_moiety 'C24 H32 N2 O3 Si2'
_chemical_formula_sum 'C24 H32 N2 O3 Si2'
_chemical_formula_weight 452.69
_space_group_crystal_system orthorhombic
_space_group_IT_number 19
_space_group_name_Hall 'P 2ac 2ab'
_space_group_name_H-M_alt 'P 21 21 21'
_atom_sites_solution_hydrogens geom
_atom_sites_solution_primary dual
_audit_creation_date 2022-06-16
_audit_creation_method
;
Olex2 1.5
(compiled 2022.04.07 svn.rca3783a0 for OlexSys, GUI svn.r6498)
;
_audit_update_record
;
2022-08-27 deposited with the CCDC.	2022-09-02 downloaded from the CCDC.
;
_cell_angle_alpha 90
_cell_angle_beta 90
_cell_angle_gamma 90
_cell_formula_units_Z 4
_cell_length_a 9.8135(17)
_cell_length_b 13.780(3)
_cell_length_c 18.422(4)
_cell_measurement_reflns_used 2736
_cell_measurement_temperature 140
_cell_measurement_theta_max 21.043
_cell_measurement_theta_min 2.548
_cell_volume 2491.2(9)
_computing_cell_refinement 'SAINT V8.40A (Bruker, 2019)'
_computing_data_collection 'APEX3 v2019.11-0 (Bruker, 2019)'
_computing_data_reduction 'SAINT V8.40A (Bruker, 2019)'
_computing_molecular_graphics 'Olex2 1.5 (Dolomanov et al., 2009)'
_computing_publication_material 'Olex2 1.5 (Dolomanov et al., 2009)'
_computing_structure_refinement 'SHELXL 2014/6 (Sheldrick, 2015)'
_computing_structure_solution 'SHELXT 2014/4 (Sheldrick, 2014)'
_diffrn_ambient_temperature 140
_diffrn_detector_area_resol_mean 8
_diffrn_measured_fraction_theta_full 0.999
_diffrn_measured_fraction_theta_max 0.997
_diffrn_measurement_device_type 'Bruker APEX-II CCD'
_diffrn_measurement_method '\w and \f scans'
_diffrn_radiation_monochromator graphite
_diffrn_radiation_type MoK\a
_diffrn_radiation_wavelength 0.71073
_diffrn_reflns_av_R_equivalents 0.1739
_diffrn_reflns_av_unetI/netI 0.1817
_diffrn_reflns_Laue_measured_fraction_full 0.999
_diffrn_reflns_Laue_measured_fraction_max 0.997
_diffrn_reflns_limit_h_max 12
_diffrn_reflns_limit_h_min -12
_diffrn_reflns_limit_k_max 16
_diffrn_reflns_limit_k_min -14
_diffrn_reflns_limit_l_max 14
_diffrn_reflns_limit_l_min -22
_diffrn_reflns_number 17722
_diffrn_reflns_point_group_measured_fraction_full 0.999
_diffrn_reflns_point_group_measured_fraction_max 0.998
_diffrn_reflns_theta_full 25.242
_diffrn_reflns_theta_max 26.122
_diffrn_reflns_theta_min 1.845
_diffrn_source 'sealed tube'
_diffrn_source_current 1.4
_diffrn_source_power 0.07
_diffrn_source_voltage 50.0
_diffrn_standards_number 0
_exptl_absorpt_coefficient_mu 0.169
_exptl_absorpt_correction_T_max 0.7453
_exptl_absorpt_correction_T_min 0.5401
_exptl_absorpt_correction_type multi-scan
_exptl_absorpt_process_details
;
SADABS-2016/2 (Bruker,2016/2) was used for absorption correction.
wR2(int) was 0.1413 before and 0.0824 after correction.
The Ratio of minimum to maximum transmission is 0.7247.
The \l/2 correction factor is Not present.
;
_exptl_crystal_colour colourless
_exptl_crystal_colour_primary colourless
_exptl_crystal_density_diffrn 1.207
_exptl_crystal_description block
_exptl_crystal_F_000 968
_exptl_crystal_size_max 0.23
_exptl_crystal_size_mid 0.14
_exptl_crystal_size_min 0.12
_refine_diff_density_max 0.932
_refine_diff_density_min -0.315
_refine_diff_density_rms 0.078
_refine_ls_abs_structure_details
;
 Refined as an inversion twin.
;
_refine_ls_abs_structure_Flack 0.1(5)
_refine_ls_extinction_method none
_refine_ls_goodness_of_fit_ref 1.028
_refine_ls_hydrogen_treatment constr
_refine_ls_matrix_type full
_refine_ls_number_parameters 285
_refine_ls_number_reflns 4937
_refine_ls_number_restraints 0
_refine_ls_restrained_S_all 1.028
_refine_ls_R_factor_all 0.1907
_refine_ls_R_factor_gt 0.1017
_refine_ls_shift/su_max 0.000
_refine_ls_shift/su_mean 0.000
_refine_ls_structure_factor_coef Fsqd
_refine_ls_weighting_details 'w=1/[\s^2^(Fo^2^)+5.9100P] where P=(Fo^2^+2Fc^2^)/3'
_refine_ls_weighting_scheme calc
_refine_ls_wR_factor_gt 0.1821
_refine_ls_wR_factor_ref 0.2195
_reflns_Friedel_coverage 0.767
_reflns_Friedel_fraction_full 1.000
_reflns_Friedel_fraction_max 0.999
_reflns_number_gt 2577
_reflns_number_total 4937
_reflns_threshold_expression 'I > 2\s(I)'
_cod_data_source_file d2nj03872b4.cif
_cod_data_source_block ae652_o
_cod_depositor_comments 'Adding full bibliography for 7061778--7061786.cif.'
_cod_original_cell_volume 2491.3(8)
_cod_database_code 7061780
_shelxl_version_number 2014/6
_shelx_space_group_comment
;
The symmetry employed for this shelxl refinement is uniquely defined
by the following loop, which should always be used as a source of
symmetry information in preference to the above space-group names.
They are only intended as comments.
;
_shelx_estimated_absorpt_t_max 0.980
_shelx_estimated_absorpt_t_min 0.962
_olex2_refinement_description
;
1. Twinned data refinement
 Scales: 0.9(5)
 0.1(5)
2. Fixed Uiso
 At 1.2 times of:
  All C(H) groups, All C(H,H) groups, All N(H) groups
 At 1.5 times of:
  All C(H,H,H) groups
3.a Secondary CH2 refined with riding coordinates:
 C10(H10A,H10B), C22(H22A,H22B)
3.b Aromatic/amide H refined with riding coordinates:
 N1(H1), N2(H2), C7(H7), C8(H8), C16(H16), C5(H5), C19(H19), C4(H4), C20(H20),
 C17(H17), C11(H11), C23(H23)
3.c X=CH2 refined with riding coordinates:
 C24(H24A,H24B), C12(H12A,H12B)
3.d Idealised Me refined as rotating group:
 C2(H2A,H2B,H2C), C13(H13A,H13B,H13C), C14(H14A,H14B,H14C), C1(H1A,H1B,H1C)
;
_olex2_submission_special_instructions 'No special instructions were received'

loop_
_space_group_symop_operation_xyz
'x, y, z'
'-x+1/2, -y, z+1/2'
'-x, y+1/2, -z+1/2'
'x+1/2, -y+1/2, -z'

loop_
_atom_site_label
_atom_site_type_symbol
_atom_site_fract_x
_atom_site_fract_y
_atom_site_fract_z
_atom_site_U_iso_or_equiv
_atom_site_adp_type
_atom_site_occupancy
_atom_site_site_symmetry_order
_atom_site_calc_flag
_atom_site_refinement_flags_posn
_atom_site_refinement_flags_adp
_atom_site_refinement_flags_occupancy
_atom_site_disorder_assembly
_atom_site_disorder_group
Si1 Si 0.3138(3) 0.5458(2) 0.41182(16) 0.0415(7) Uani 1 1 d . . . . .
Si2 Si 0.2988(3) 0.5068(2) 0.24127(15) 0.0434(8) Uani 1 1 d . . . . .
O2 O 0.1615(7) 1.0291(5) 0.3696(4) 0.047(2) Uani 1 1 d . . . . .
O3 O 0.1605(8) 0.0546(5) 0.0991(4) 0.054(2) Uani 1 1 d . . . . .
O1 O 0.3275(9) 0.5131(5) 0.3274(4) 0.061(2) Uani 1 1 d . . . . .
N1 N 0.2961(8) 1.0454(6) 0.4688(4) 0.040(2) Uani 1 1 d . . . . .
H1 H 0.3464 1.0166 0.5020 0.048 Uiso 1 1 calc R U . . .
N2 N 0.1748(9) 0.0116(7) 0.2162(5) 0.051(2) Uani 1 1 d . . . . .
H2 H 0.1748 0.0311 0.2617 0.062 Uiso 1 1 calc R U . . .
C18 C 0.1976(11) 0.1812(7) 0.1868(5) 0.036(2) Uani 1 1 d . . . . .
C7 C 0.1467(10) 0.8227(8) 0.4011(5) 0.040(3) Uani 1 1 d . . . . .
H7 H 0.0611 0.8501 0.3884 0.047 Uiso 1 1 calc R U . . .
C9 C 0.2337(9) 0.9919(9) 0.4175(5) 0.041(3) Uani 1 1 d . . . . .
C6 C 0.2539(11) 0.8840(9) 0.4198(5) 0.041(3) Uani 1 1 d . . . . .
C8 C 0.1615(11) 0.7241(8) 0.4005(5) 0.042(3) Uani 1 1 d . . . . .
H8 H 0.0859 0.6841 0.3884 0.050 Uiso 1 1 calc R U . . .
C21 C 0.1775(11) 0.0768(9) 0.1656(6) 0.047(3) Uani 1 1 d . . . . .
C16 C 0.2181(12) 0.3106(8) 0.2714(6) 0.051(3) Uani 1 1 d . . . . .
H16 H 0.2119 0.3317 0.3204 0.061 Uiso 1 1 calc R U . . .
C5 C 0.3764(11) 0.8431(8) 0.4410(5) 0.036(3) Uani 1 1 d . . . . .
H5 H 0.4487 0.8834 0.4574 0.043 Uiso 1 1 calc R U . . .
C19 C 0.2355(11) 0.2465(8) 0.1313(6) 0.043(3) Uani 1 1 d . . . . .
H19 H 0.2426 0.2245 0.0826 0.052 Uiso 1 1 calc R U . . .
C15 C 0.2558(10) 0.3780(8) 0.2200(6) 0.041(3) Uani 1 1 d . . . . .
C4 C 0.3931(10) 0.7445(8) 0.4383(5) 0.039(3) Uani 1 1 d . . . . .
H4 H 0.4793 0.7182 0.4510 0.047 Uiso 1 1 calc R U . . .
C20 C 0.2620(12) 0.3418(9) 0.1477(5) 0.048(3) Uani 1 1 d . . . . .
H20 H 0.2854 0.3850 0.1095 0.058 Uiso 1 1 calc R U . . .
C3 C 0.2893(11) 0.6807(8) 0.4178(5) 0.044(3) Uani 1 1 d . . . . .
C10 C 0.2811(12) 1.1511(8) 0.4699(6) 0.049(3) Uani 1 1 d . . . . .
H10A H 0.2019 1.1684 0.5005 0.059 Uiso 1 1 calc R U . . .
H10B H 0.2625 1.1743 0.4200 0.059 Uiso 1 1 calc R U . . .
C2 C 0.1688(11) 0.4810(8) 0.4541(6) 0.054(3) Uani 1 1 d . . . . .
H2A H 0.0833 0.5037 0.4324 0.081 Uiso 1 1 calc R U . . .
H2B H 0.1677 0.4940 0.5064 0.081 Uiso 1 1 calc R U . . .
H2C H 0.1786 0.4111 0.4458 0.081 Uiso 1 1 calc R U . . .
C13 C 0.4552(12) 0.5445(9) 0.1915(7) 0.059(3) Uani 1 1 d . . . . .
H13A H 0.4808 0.6104 0.2062 0.089 Uiso 1 1 calc R U . . .
H13B H 0.4375 0.5433 0.1391 0.089 Uiso 1 1 calc R U . . .
H13C H 0.5298 0.4997 0.2029 0.089 Uiso 1 1 calc R U . . .
C17 C 0.1890(12) 0.2157(8) 0.2568(5) 0.049(3) Uani 1 1 d . . . . .
H17 H 0.1629 0.1733 0.2951 0.059 Uiso 1 1 calc R U . . .
C22 C 0.1719(13) -0.0926(9) 0.2018(7) 0.056(3) Uani 1 1 d . . . . .
H22A H 0.1140 -0.1053 0.1588 0.067 Uiso 1 1 calc R U . . .
H22B H 0.1309 -0.1266 0.2438 0.067 Uiso 1 1 calc R U . . .
C14 C 0.1528(12) 0.5838(9) 0.2165(8) 0.066(4) Uani 1 1 d . . . . .
H14A H 0.0776 0.5721 0.2504 0.099 Uiso 1 1 calc R U . . .
H14B H 0.1233 0.5682 0.1671 0.099 Uiso 1 1 calc R U . . .
H14C H 0.1798 0.6522 0.2190 0.099 Uiso 1 1 calc R U . . .
C11 C 0.4053(13) 1.2015(8) 0.4984(7) 0.053(3) Uani 1 1 d . . . . .
H11 H 0.4910 1.1883 0.4765 0.064 Uiso 1 1 calc R U . . .
C23 C 0.3122(15) -0.1320(9) 0.1883(8) 0.072(4) Uani 1 1 d . . . . .
H23 H 0.3575 -0.1108 0.1456 0.086 Uiso 1 1 calc R U . . .
C1 C 0.4741(11) 0.5109(9) 0.4581(7) 0.059(4) Uani 1 1 d . . . . .
H1A H 0.4950 0.4429 0.4474 0.089 Uiso 1 1 calc R U . . .
H1B H 0.4636 0.5193 0.5106 0.089 Uiso 1 1 calc R U . . .
H1C H 0.5487 0.5522 0.4407 0.089 Uiso 1 1 calc R U . . .
C24 C 0.3767(14) -0.1920(9) 0.2294(7) 0.067(4) Uani 1 1 d . . . . .
H24A H 0.3354 -0.2152 0.2727 0.080 Uiso 1 1 calc R U . . .
H24B H 0.4656 -0.2130 0.2165 0.080 Uiso 1 1 calc R U . . .
C12 C 0.4001(14) 1.2620(9) 0.5516(7) 0.067(4) Uani 1 1 d . . . . .
H12A H 0.3153 1.2761 0.5742 0.081 Uiso 1 1 calc R U . . .
H12B H 0.4810 1.2926 0.5683 0.081 Uiso 1 1 calc R U . . .

loop_
_atom_site_aniso_label
_atom_site_aniso_U_11
_atom_site_aniso_U_22
_atom_site_aniso_U_33
_atom_site_aniso_U_23
_atom_site_aniso_U_13
_atom_site_aniso_U_12
Si1 0.0411(17) 0.0545(19) 0.0290(15) -0.0060(13) 0.0013(15) 0.0005(15)
Si2 0.0421(16) 0.058(2) 0.0296(16) -0.0015(13) 0.0021(14) 0.0008(16)
O2 0.049(5) 0.066(5) 0.026(4) 0.007(3) -0.007(3) 0.005(4)
O3 0.080(6) 0.062(5) 0.020(4) -0.008(4) 0.000(4) -0.005(4)
O1 0.100(6) 0.061(5) 0.021(4) -0.010(3) -0.005(4) -0.002(5)
N1 0.040(5) 0.056(6) 0.025(4) 0.005(4) -0.009(4) 0.000(5)
N2 0.057(6) 0.066(7) 0.031(5) -0.010(5) 0.002(5) -0.001(6)
C18 0.039(6) 0.054(7) 0.016(5) 0.000(4) 0.000(5) 0.003(6)
C7 0.029(6) 0.060(8) 0.031(6) -0.001(5) -0.003(4) 0.005(5)
C9 0.027(5) 0.073(8) 0.022(5) -0.001(6) 0.003(4) -0.005(5)
C6 0.045(6) 0.065(8) 0.012(5) -0.002(5) 0.005(4) -0.003(6)
C8 0.035(6) 0.060(8) 0.031(6) -0.001(5) -0.003(5) 0.000(5)
C21 0.041(7) 0.070(9) 0.029(6) 0.005(6) 0.009(5) -0.003(6)
C16 0.068(8) 0.054(8) 0.030(6) -0.001(5) 0.014(6) -0.010(6)
C5 0.033(6) 0.057(8) 0.019(5) 0.005(5) 0.000(4) -0.012(5)
C19 0.050(7) 0.061(8) 0.019(5) -0.003(5) 0.004(5) -0.006(6)
C15 0.040(6) 0.056(7) 0.027(6) 0.001(5) -0.001(5) 0.000(5)
C4 0.028(6) 0.064(8) 0.025(6) -0.001(5) -0.005(4) -0.004(5)
C20 0.063(8) 0.062(8) 0.020(6) 0.003(5) 0.004(5) 0.001(6)
C3 0.047(7) 0.062(7) 0.021(5) -0.001(5) -0.001(5) -0.006(6)
C10 0.061(8) 0.055(8) 0.031(6) -0.008(5) -0.012(6) 0.004(6)
C2 0.051(7) 0.057(8) 0.055(8) -0.004(6) 0.004(6) -0.006(6)
C13 0.066(8) 0.060(8) 0.051(8) -0.007(7) 0.018(6) -0.010(7)
C17 0.073(8) 0.054(7) 0.021(5) 0.001(5) 0.005(6) -0.001(7)
C22 0.063(9) 0.059(8) 0.047(8) -0.002(6) -0.004(7) 0.000(7)
C14 0.060(8) 0.059(9) 0.078(10) 0.013(7) -0.017(7) -0.002(6)
C11 0.060(8) 0.053(8) 0.047(8) -0.004(6) 0.009(6) 0.001(6)
C23 0.087(11) 0.054(9) 0.074(10) -0.003(7) 0.047(9) 0.005(8)
C1 0.049(7) 0.051(8) 0.078(10) -0.003(7) -0.008(6) 0.009(6)
C24 0.071(9) 0.072(10) 0.057(10) -0.006(7) -0.004(7) -0.001(8)
C12 0.067(9) 0.079(10) 0.056(9) 0.003(8) -0.009(7) -0.003(7)

loop_
_atom_type_symbol
_atom_type_description
_atom_type_scat_dispersion_real
_atom_type_scat_dispersion_imag
_atom_type_scat_source
C C 0.0033 0.0016 'International Tables Vol C Tables 4.2.6.8 and 6.1.1.4'
H H 0.0000 0.0000 'International Tables Vol C Tables 4.2.6.8 and 6.1.1.4'
N N 0.0061 0.0033 'International Tables Vol C Tables 4.2.6.8 and 6.1.1.4'
O O 0.0106 0.0060 'International Tables Vol C Tables 4.2.6.8 and 6.1.1.4'
Si Si 0.0817 0.0704 'International Tables Vol C Tables 4.2.6.8 and 6.1.1.4'

loop_
_geom_angle_atom_site_label_1
_geom_angle_atom_site_label_2
_geom_angle_atom_site_label_3
_geom_angle
_geom_angle_site_symmetry_1
_geom_angle_site_symmetry_3
_geom_angle_publ_flag
O1 Si1 C3 110.0(4) . . ?
O1 Si1 C2 109.4(5) . . ?
O1 Si1 C1 107.3(5) . . ?
C2 Si1 C3 110.7(5) . . ?
C2 Si1 C1 109.5(5) . . ?
C1 Si1 C3 109.8(5) . . ?
O1 Si2 C15 107.2(4) . . ?
O1 Si2 C13 109.0(5) . . ?
O1 Si2 C14 110.4(6) . . ?
C13 Si2 C15 110.4(5) . . ?
C14 Si2 C15 108.7(5) . . ?
C14 Si2 C13 111.0(6) . . ?
Si2 O1 Si1 160.3(6) . . ?
C9 N1 H1 119.7 . . ?
C9 N1 C10 120.6(9) . . ?
C10 N1 H1 119.7 . . ?
C21 N2 H2 118.3 . . ?
C21 N2 C22 123.5(10) . . ?
C22 N2 H2 118.3 . . ?
C19 C18 C21 117.2(9) . . ?
C17 C18 C21 124.4(9) . . ?
C17 C18 C19 118.3(10) . . ?
C6 C7 H7 119.2 . . ?
C8 C7 H7 119.2 . . ?
C8 C7 C6 121.7(10) . . ?
O2 C9 N1 122.2(11) . . ?
O2 C9 C6 120.3(9) . . ?
N1 C9 C6 117.5(9) . . ?
C7 C6 C9 119.6(10) . . ?
C5 C6 C7 118.6(11) . . ?
C5 C6 C9 121.8(10) . . ?
C7 C8 H8 119.7 . . ?
C7 C8 C3 120.6(10) . . ?
C3 C8 H8 119.7 . . ?
O3 C21 N2 121.6(11) . . ?
O3 C21 C18 119.7(9) . . ?
N2 C21 C18 118.7(10) . . ?
C15 C16 H16 117.7 . . ?
C17 C16 H16 117.7 . . ?
C17 C16 C15 124.6(10) . . ?
C6 C5 H5 120.1 . . ?
C4 C5 C6 119.9(10) . . ?
C4 C5 H5 120.1 . . ?
C18 C19 H19 120.0 . . ?
C20 C19 C18 120.0(10) . . ?
C20 C19 H19 120.0 . . ?
C16 C15 Si2 123.9(9) . . ?
C16 C15 C20 114.7(10) . . ?
C20 C15 Si2 121.3(8) . . ?
C5 C4 H4 118.4 . . ?
C5 C4 C3 123.1(10) . . ?
C3 C4 H4 118.4 . . ?
C19 C20 C15 122.2(10) . . ?
C19 C20 H20 118.9 . . ?
C15 C20 H20 118.9 . . ?
C8 C3 Si1 121.0(8) . . ?
C4 C3 Si1 123.0(9) . . ?
C4 C3 C8 116.0(10) . . ?
N1 C10 H10A 109.1 . . ?
N1 C10 H10B 109.1 . . ?
N1 C10 C11 112.6(10) . . ?
H10A C10 H10B 107.8 . . ?
C11 C10 H10A 109.1 . . ?
C11 C10 H10B 109.1 . . ?
Si1 C2 H2A 109.5 . . ?
Si1 C2 H2B 109.5 . . ?
Si1 C2 H2C 109.5 . . ?
H2A C2 H2B 109.5 . . ?
H2A C2 H2C 109.5 . . ?
H2B C2 H2C 109.5 . . ?
Si2 C13 H13A 109.5 . . ?
Si2 C13 H13B 109.5 . . ?
Si2 C13 H13C 109.5 . . ?
H13A C13 H13B 109.5 . . ?
H13A C13 H13C 109.5 . . ?
H13B C13 H13C 109.5 . . ?
C18 C17 H17 120.0 . . ?
C16 C17 C18 120.1(10) . . ?
C16 C17 H17 120.0 . . ?
N2 C22 H22A 109.3 . . ?
N2 C22 H22B 109.3 . . ?
N2 C22 C23 111.6(11) . . ?
H22A C22 H22B 108.0 . . ?
C23 C22 H22A 109.3 . . ?
C23 C22 H22B 109.3 . . ?
Si2 C14 H14A 109.5 . . ?
Si2 C14 H14B 109.5 . . ?
Si2 C14 H14C 109.5 . . ?
H14A C14 H14B 109.5 . . ?
H14A C14 H14C 109.5 . . ?
H14B C14 H14C 109.5 . . ?
C10 C11 H11 118.8 . . ?
C12 C11 C10 122.4(12) . . ?
C12 C11 H11 118.8 . . ?
C22 C23 H23 117.0 . . ?
C24 C23 C22 125.9(13) . . ?
C24 C23 H23 117.0 . . ?
Si1 C1 H1A 109.5 . . ?
Si1 C1 H1B 109.5 . . ?
Si1 C1 H1C 109.5 . . ?
H1A C1 H1B 109.5 . . ?
H1A C1 H1C 109.5 . . ?
H1B C1 H1C 109.5 . . ?
C23 C24 H24A 120.0 . . ?
C23 C24 H24B 120.0 . . ?
H24A C24 H24B 120.0 . . ?
C11 C12 H12A 120.0 . . ?
C11 C12 H12B 120.0 . . ?
H12A C12 H12B 120.0 . . ?

loop_
_geom_bond_atom_site_label_1
_geom_bond_atom_site_label_2
_geom_bond_distance
_geom_bond_site_symmetry_2
_geom_bond_publ_flag
Si1 O1 1.625(7) . ?
Si1 C3 1.877(11) . ?
Si1 C2 1.851(11) . ?
Si1 C1 1.853(11) . ?
Si2 O1 1.614(7) . ?
Si2 C15 1.866(11) . ?
Si2 C13 1.862(11) . ?
Si2 C14 1.840(11) . ?
O2 C9 1.243(11) . ?
O3 C21 1.275(12) . ?
N1 H1 0.8800 . ?
N1 C9 1.346(12) . ?
N1 C10 1.464(13) . ?
N2 H2 0.8800 . ?
N2 C21 1.293(13) . ?
N2 C22 1.461(14) . ?
C18 C21 1.504(14) . ?
C18 C19 1.413(13) . ?
C18 C17 1.377(12) . ?
C7 H7 0.9500 . ?
C7 C6 1.394(14) . ?
C7 C8 1.366(14) . ?
C9 C6 1.500(16) . ?
C6 C5 1.383(14) . ?
C8 H8 0.9500 . ?
C8 C3 1.426(14) . ?
C16 H16 0.9500 . ?
C16 C15 1.376(14) . ?
C16 C17 1.366(14) . ?
C5 H5 0.9500 . ?
C5 C4 1.371(14) . ?
C19 H19 0.9500 . ?
C19 C20 1.372(14) . ?
C15 C20 1.423(14) . ?
C4 H4 0.9500 . ?
C4 C3 1.398(13) . ?
C20 H20 0.9500 . ?
C10 H10A 0.9900 . ?
C10 H10B 0.9900 . ?
C10 C11 1.498(16) . ?
C2 H2A 0.9800 . ?
C2 H2B 0.9800 . ?
C2 H2C 0.9800 . ?
C13 H13A 0.9800 . ?
C13 H13B 0.9800 . ?
C13 H13C 0.9800 . ?
C17 H17 0.9500 . ?
C22 H22A 0.9900 . ?
C22 H22B 0.9900 . ?
C22 C23 1.501(18) . ?
C14 H14A 0.9800 . ?
C14 H14B 0.9800 . ?
C14 H14C 0.9800 . ?
C11 H11 0.9500 . ?
C11 C12 1.288(15) . ?
C23 H23 0.9500 . ?
C23 C24 1.287(17) . ?
C1 H1A 0.9800 . ?
C1 H1B 0.9800 . ?
C1 H1C 0.9800 . ?
C24 H24A 0.9500 . ?
C24 H24B 0.9500 . ?
C12 H12A 0.9500 . ?
C12 H12B 0.9500 . ?

loop_
_geom_torsion_atom_site_label_1
_geom_torsion_atom_site_label_2
_geom_torsion_atom_site_label_3
_geom_torsion_atom_site_label_4
_geom_torsion
_geom_torsion_site_symmetry_1
_geom_torsion_site_symmetry_2
_geom_torsion_site_symmetry_3
_geom_torsion_site_symmetry_4
_geom_torsion_publ_flag
Si2 C15 C20 C19 177.7(9) . . . . ?
O2 C9 C6 C7 -36.2(14) . . . . ?
O2 C9 C6 C5 144.6(10) . . . . ?
O1 Si1 C3 C8 75.5(10) . . . . ?
O1 Si1 C3 C4 -103.8(9) . . . . ?
O1 Si2 C15 C16 16.8(11) . . . . ?
O1 Si2 C15 C20 -162.3(9) . . . . ?
N1 C9 C6 C7 143.7(9) . . . . ?
N1 C9 C6 C5 -35.5(14) . . . . ?
N1 C10 C11 C12 -125.5(13) . . . . ?
N2 C22 C23 C24 113.3(15) . . . . ?
C18 C19 C20 C15 1.4(18) . . . . ?
C7 C6 C5 C4 4.6(14) . . . . ?
C7 C8 C3 Si1 -176.4(8) . . . . ?
C7 C8 C3 C4 3.0(15) . . . . ?
C9 N1 C10 C11 -148.1(10) . . . . ?
C9 C6 C5 C4 -176.2(9) . . . . ?
C6 C7 C8 C3 -1.2(16) . . . . ?
C6 C5 C4 C3 -2.8(15) . . . . ?
C8 C7 C6 C9 178.1(9) . . . . ?
C8 C7 C6 C5 -2.6(15) . . . . ?
C21 N2 C22 C23 83.4(14) . . . . ?
C21 C18 C19 C20 -176.7(10) . . . . ?
C21 C18 C17 C16 175.5(11) . . . . ?
C16 C15 C20 C19 -1.5(17) . . . . ?
C5 C4 C3 Si1 178.4(8) . . . . ?
C5 C4 C3 C8 -1.0(15) . . . . ?
C19 C18 C21 O3 -17.8(15) . . . . ?
C19 C18 C21 N2 163.8(10) . . . . ?
C19 C18 C17 C16 -0.6(17) . . . . ?
C15 Si2 O1 Si1 -121.3(17) . . . . ?
C15 C16 C17 C18 0.5(19) . . . . ?
C3 Si1 O1 Si2 -42.5(19) . . . . ?
C10 N1 C9 O2 -0.2(15) . . . . ?
C10 N1 C9 C6 180.0(9) . . . . ?
C2 Si1 O1 Si2 79.3(18) . . . . ?
C2 Si1 C3 C8 -45.5(10) . . . . ?
C2 Si1 C3 C4 135.2(9) . . . . ?
C13 Si2 O1 Si1 119.2(17) . . . . ?
C13 Si2 C15 C16 135.4(10) . . . . ?
C13 Si2 C15 C20 -43.6(11) . . . . ?
C17 C18 C21 O3 166.1(11) . . . . ?
C17 C18 C21 N2 -12.3(17) . . . . ?
C17 C18 C19 C20 -0.3(17) . . . . ?
C17 C16 C15 Si2 -178.6(9) . . . . ?
C17 C16 C15 C20 0.5(18) . . . . ?
C22 N2 C21 O3 9.0(18) . . . . ?
C22 N2 C21 C18 -172.6(11) . . . . ?
C14 Si2 O1 Si1 -3.1(19) . . . . ?
C14 Si2 C15 C16 -102.6(10) . . . . ?
C14 Si2 C15 C20 78.4(11) . . . . ?
C1 Si1 O1 Si2 -161.9(17) . . . . ?
C1 Si1 C3 C8 -166.6(9) . . . . ?
C1 Si1 C3 C4 14.1(10) . . . . ?

loop_
_twin_individual_id
_twin_individual_mass_fraction_refined
1 0.9(5)
2 0.1(5)
